data_1526663
loop_
_publ_author_name
'Klap, G.J.'
'Graafsma, H.'
'van Koningsveld, H.'
'Schreurs, A.M.M.'

_publ_section_title
;
 Absolute configuration and domain structure of (Al P O4)-5 studied by
 single-crystal X-ray diffraction
;
_journal_name_full 'Microporous and Mesoporous Materials'
_journal_page_first 403
_journal_page_last 412
_journal_volume 38
_journal_year 2000
_chemical_formula_sum 'Al O4 P'
_chemical_name_systematic 'Al (P O4)'
_space_group_IT_number 184
_symmetry_space_group_name_Hall 'P 6 -2c'
_symmetry_space_group_name_H-M 'P 6 c c'
_cell_angle_alpha 90
_cell_angle_beta 90
_cell_angle_gamma 120
_cell_formula_units_Z 12
_cell_length_a 13.718
_cell_length_b 13.718
_cell_length_c 8.4526
_cell_volume 1377.535
_citation_journal_id_ASTM MIMMFJ
_cod_data_source_file Klap_MIMMFJ_2000_240.cif
_cod_data_source_block Al1O4P1
_cod_original_formula_sum 'Al1 O4 P1'
_cod_database_code 1526663

loop_
_symmetry_equiv_pos_as_xyz
x,y,z
x-y,x,z
-y,x-y,z
-x,-y,z
-x+y,-x,z
y,-x+y,z
y,x,z+1/2
-x+y,y,z+1/2
-x,-x+y,z+1/2
-y,-x,z+1/2
x-y,-y,z+1/2
x,x-y,z+1/2

loop_
_atom_site_label
_atom_site_type_symbol
_atom_site_fract_x
_atom_site_fract_y
_atom_site_fract_z
_atom_site_occupancy
_atom_site_U_iso_or_equiv
O11 O-2 0.368 0.367 0.033 0.3333 0.0
P1 P+5 0.4526 0.3296 0.05248 1 0.0
O8 O-2 0.573 0.411 0.001 0.3333 0.0
Al1 Al+3 0.4565 0.3359 0.4253 1 0.0
O7 O-2 0.38 0.364 -0.039 0.3333 0.0
O2 O-2 0.434 0.3 0.226 0.3333 0.0
O4 O-2 0.57 0.423 0.027 0.3333 0.0
O10 O-2 0.49 0.35 0.225 0.3333 0.0
O1 O-2 0.43 0.226 -0.041 0.3333 0.0
O3 O-2 0.353 0.348 0.007 0.3333 0.0
O6 O-2 0.436 0.345 0.225 0.3333 0.0
O5 O-2 0.421 0.208 0.03 0.3333 0.0
O12 O-2 0.558 0.406 -0.054 0.3333 0.0
O9 O-2 0.409 0.207 0.005 0.3333 0.0
